data_7233880
loop_
_publ_author_name
'Meng Li'
'Wei Yao'
'Jun-Dao Chen'
'Hai-Yan Lu'
'YongSheng Zhao'
'Chuan-Feng Chen'

_publ_section_title
;
 Tetrahydro[5]helicene-based full-color emission dyes in both solution and
 solid states: synthesis, structures, photophysical properties and optical
 waveguide applications
;
_journal_name_full 'Journal of Materials Chemistry C'
_journal_page_first 8373
_journal_page_last 8380
_journal_paper_doi 10.1039/C4TC01562B
_journal_volume 2
_journal_year 2014
_chemical_formula_moiety 'C37 H31 N O4 S2'
_chemical_formula_sum 'C37 H31 N O4 S2'
_chemical_formula_weight 617.75
_space_group_IT_number 2
_space_group_name_Hall '-P 1'
_space_group_name_H-M_alt 'P -1'
_symmetry_cell_setting triclinic
_symmetry_space_group_name_H-M 'P -1'
_atom_sites_solution_hydrogens geom
_atom_sites_solution_primary direct
_atom_sites_solution_secondary difmap
_cell_angle_alpha 85.32(3)
_cell_angle_beta 80.81(3)
_cell_angle_gamma 69.90(3)
_cell_formula_units_Z 2
_cell_length_a 9.848(2)
_cell_length_b 12.546(3)
_cell_length_c 12.957(3)
_cell_measurement_reflns_used 5458
_cell_measurement_temperature 173(2)
_cell_measurement_theta_max 27.4770
_cell_measurement_theta_min 1.5928
_cell_volume 1483.5(7)
_computing_cell_refinement 'CrystalClear (Rigaku Inc., 2008)'
_computing_data_collection 'CrystalClear (Rigaku Inc., 2008)'
_computing_data_reduction 'CrystalClear (Rigaku Inc., 2008)'
_computing_molecular_graphics
;
Mercury: visualization and analysis of crystal structures, C. F. Macrae,
P. R. Edgington, P. McCabe, E. Pidcock, G. P. Shields, R. Taylor,
M. Towler and J. van de Streek, J. Appl. Cryst., 39, 453-457, 2006.
;
_computing_publication_material 'SHELX-97 (Sheldrick, 2008)'
_computing_structure_refinement 'SHELX-97 (Sheldrick, 2008)'
_computing_structure_solution 'SHELX-97 (Sheldrick, 2008)'
_diffrn_ambient_temperature 173(2)
_diffrn_detector_area_resol_mean 28.5714
_diffrn_measured_fraction_theta_full 0.990
_diffrn_measured_fraction_theta_max 0.990
_diffrn_measurement_device_type 'MM007HF + CCD (Saturn724+)'
_diffrn_measurement_method '\w scans at fixed \c = 45\%'
_diffrn_radiation_monochromator Confocal
_diffrn_radiation_source 'Rotating Anode'
_diffrn_radiation_type MoK\a
_diffrn_radiation_wavelength 0.71073
_diffrn_reflns_av_R_equivalents 0.0349
_diffrn_reflns_av_sigmaI/netI 0.0420
_diffrn_reflns_limit_h_max 12
_diffrn_reflns_limit_h_min -12
_diffrn_reflns_limit_k_max 16
_diffrn_reflns_limit_k_min -16
_diffrn_reflns_limit_l_max 16
_diffrn_reflns_limit_l_min -16
_diffrn_reflns_number 13363
_diffrn_reflns_theta_full 27.48
_diffrn_reflns_theta_max 27.48
_diffrn_reflns_theta_min 1.73
_exptl_absorpt_coefficient_mu 0.224
_exptl_absorpt_correction_T_max 1.0000
_exptl_absorpt_correction_T_min 0.8228
_exptl_absorpt_correction_type multi-scan
_exptl_absorpt_process_details 'CrystalClear (Rigaku Inc., 2008)'
_exptl_crystal_colour yellow
_exptl_crystal_density_diffrn 1.383
_exptl_crystal_density_method 'not measured'
_exptl_crystal_description plate
_exptl_crystal_F_000 648
_exptl_crystal_size_max 0.30
_exptl_crystal_size_mid 0.21
_exptl_crystal_size_min 0.09
_refine_diff_density_max 0.694
_refine_diff_density_min -0.701
_refine_diff_density_rms 0.065
_refine_ls_extinction_method none
_refine_ls_goodness_of_fit_ref 1.064
_refine_ls_hydrogen_treatment constr
_refine_ls_matrix_type full
_refine_ls_number_parameters 419
_refine_ls_number_reflns 6727
_refine_ls_number_restraints 30
_refine_ls_restrained_S_all 1.076
_refine_ls_R_factor_all 0.0674
_refine_ls_R_factor_gt 0.0602
_refine_ls_shift/su_max 0.001
_refine_ls_shift/su_mean 0.000
_refine_ls_structure_factor_coef Fsqd
_refine_ls_weighting_details 'calc w=1/[\s^2^(Fo^2^)+(0.0697P)^2^+1.3417P] where P=(Fo^2^+2Fc^2^)/3'
_refine_ls_weighting_scheme calc
_refine_ls_wR_factor_gt 0.1498
_refine_ls_wR_factor_ref 0.1555
_reflns_number_gt 6030
_reflns_number_total 6727
_reflns_threshold_expression >2sigma(I)
_cod_data_source_file 1000001.cif
_cod_data_source_block PCOD1000001
_cod_original_cell_volume 1483.4(5)
_cod_original_sg_symbol_H-M P-1
_cod_database_code 7233880

loop_
_symmetry_equiv_pos_as_xyz
'x, y, z'
'-x, -y, -z'

loop_
_atom_site_label
_atom_site_type_symbol
_atom_site_fract_x
_atom_site_fract_y
_atom_site_fract_z
_atom_site_U_iso_or_equiv
_atom_site_adp_type
_atom_site_occupancy
_atom_site_symmetry_multiplicity
_atom_site_calc_flag
_atom_site_refinement_flags
_atom_site_disorder_assembly
_atom_site_disorder_group
S1 S 0.71833(8) -0.46066(6) 0.12283(6) 0.04224(19) Uani 1 1 d . . .
C34 C 0.5566(2) -0.46488(17) 0.18494(18) 0.0251(4) Uani 1 1 d . . .
H34 H 0.5208 -0.5262 0.1850 0.030 Uiso 1 1 calc R . .
O1 O 0.73847(16) -0.15793(13) 0.26997(13) 0.0282(3) Uani 1 1 d . A .
O2 O 0.69499(17) 0.17560(15) 0.06313(12) 0.0304(4) Uani 1 1 d . . .
O3 O -0.13507(17) 0.28549(14) 0.61301(13) 0.0305(4) Uani 1 1 d . A .
O4 O 0.12239(18) 0.52254(13) 0.63390(13) 0.0293(4) Uani 1 1 d . . .
N1 N -0.03093(19) 0.41739(15) 0.64292(14) 0.0232(4) Uani 1 1 d . A .
S2 S 1.1724(3) 0.2353(3) 0.0918(2) 0.0372(5) Uani 0.614(4) 1 d PDU A 1
C1 C 1.1406(10) 0.1227(10) 0.0389(11) 0.045(3) Uani 0.614(4) 1 d PDU A 1
H1 H 1.2093 0.0675 -0.0066 0.054 Uiso 0.614(4) 1 calc PR A 1
S2' S 1.1687(5) 0.1299(4) 0.0287(5) 0.0407(8) Uani 0.386(4) 1 d PDU A 2
C1' C 1.1436(12) 0.2497(13) 0.1015(13) 0.030(3) Uani 0.386(4) 1 d PDU A 2
H1' H 1.2130 0.2871 0.1006 0.036 Uiso 0.386(4) 1 calc PR A 2
C2 C 0.9992(2) 0.1285(2) 0.07493(19) 0.0325(5) Uani 1 1 d D . .
H2A H 0.9571 0.0776 0.0536 0.039 Uiso 0.614(4) 1 calc PR A 1
H2B H 0.9603 0.0748 0.0552 0.039 Uiso 0.386(4) 1 calc PR A 2
C3 C 0.9220(2) 0.21485(18) 0.14540(16) 0.0233(4) Uani 1 1 d . A .
C4 C 1.0051(2) 0.28061(19) 0.16084(18) 0.0280(5) Uani 1 1 d D . .
H4B H 0.9705 0.3416 0.2079 0.034 Uiso 0.386(4) 1 calc PR A 2
H4A H 0.9710 0.3438 0.2053 0.034 Uiso 0.614(4) 1 calc PR A 1
C5 C 0.6647(2) 0.20660(17) 0.16558(15) 0.0213(4) Uani 1 1 d . A .
C6 C 0.7767(2) 0.22929(16) 0.20598(16) 0.0207(4) Uani 1 1 d . . .
C7 C 0.7471(2) 0.26517(17) 0.30872(16) 0.0210(4) Uani 1 1 d . A .
H7 H 0.8189 0.2850 0.3360 0.025 Uiso 1 1 calc R . .
C8 C 0.6172(2) 0.27311(16) 0.37272(15) 0.0195(4) Uani 1 1 d . . .
C9 C 0.5123(2) 0.24099(16) 0.33412(15) 0.0186(4) Uani 1 1 d . A .
C10 C 0.5341(2) 0.21321(17) 0.22873(16) 0.0206(4) Uani 1 1 d . . .
H10 H 0.4592 0.1988 0.2003 0.025 Uiso 1 1 calc R A .
C11 C 0.5772(3) 0.1732(3) 0.01372(19) 0.0425(7) Uani 1 1 d . . .
H11C H 0.6125 0.1533 -0.0597 0.064 Uiso 1 1 calc R . .
H11B H 0.5010 0.2481 0.0173 0.064 Uiso 1 1 calc R . .
H11A H 0.5369 0.1165 0.0495 0.064 Uiso 1 1 calc R . .
C12 C 0.5809(2) 0.31832(18) 0.48123(16) 0.0224(4) Uani 1 1 d . A .
H12B H 0.6465 0.3602 0.4911 0.027 Uiso 1 1 calc R . .
H12A H 0.5936 0.2550 0.5337 0.027 Uiso 1 1 calc R . .
C13 C 0.4217(2) 0.39802(17) 0.49451(16) 0.0219(4) Uani 1 1 d . . .
H13B H 0.3939 0.4297 0.5654 0.026 Uiso 1 1 calc R A .
H13A H 0.4097 0.4618 0.4426 0.026 Uiso 1 1 calc R . .
C14 C 0.3255(2) 0.33143(16) 0.47886(15) 0.0190(4) Uani 1 1 d . A .
C15 C 0.3789(2) 0.24232(17) 0.40657(15) 0.0188(4) Uani 1 1 d . . .
C16 C 0.3056(2) 0.16279(16) 0.40585(15) 0.0188(4) Uani 1 1 d . A .
C17 C 0.1633(2) 0.18476(17) 0.46302(16) 0.0204(4) Uani 1 1 d . . .
C18 C 0.1068(2) 0.27950(17) 0.52468(15) 0.0211(4) Uani 1 1 d . A .
C19 C 0.1877(2) 0.34961(17) 0.53455(15) 0.0196(4) Uani 1 1 d . . .
C20 C 0.0982(2) 0.44052(17) 0.60820(16) 0.0215(4) Uani 1 1 d . A .
C21 C -0.0344(2) 0.32234(18) 0.59568(16) 0.0229(4) Uani 1 1 d . . .
C22 C 0.0818(2) 0.10352(18) 0.45670(17) 0.0246(4) Uani 1 1 d . A .
H22A H -0.0247 0.1450 0.4688 0.030 Uiso 1 1 calc R . .
H22B H 0.1054 0.0435 0.5121 0.030 Uiso 1 1 calc R . .
C23 C 0.1228(2) 0.04903(18) 0.34989(16) 0.0226(4) Uani 1 1 d . . .
H23B H 0.0749 -0.0085 0.3491 0.027 Uiso 1 1 calc R A .
H23A H 0.0892 0.1076 0.2949 0.027 Uiso 1 1 calc R . .
C24 C 0.2859(2) -0.00628(17) 0.32863(15) 0.0193(4) Uani 1 1 d . A .
C25 C 0.3748(2) 0.05096(17) 0.35564(15) 0.0189(4) Uani 1 1 d . . .
C26 C 0.5267(2) -0.00367(17) 0.34044(16) 0.0204(4) Uani 1 1 d . A .
H26 H 0.5877 0.0313 0.3635 0.024 Uiso 1 1 calc R . .
C27 C 0.5897(2) -0.10770(17) 0.29243(16) 0.0214(4) Uani 1 1 d . . .
C28 C 0.5020(2) -0.16698(17) 0.26704(15) 0.0201(4) Uani 1 1 d . A .
C29 C 0.3506(2) -0.11353(17) 0.28671(15) 0.0209(4) Uani 1 1 d . . .
H29 H 0.2892 -0.1523 0.2707 0.025 Uiso 1 1 calc R A .
C30 C 0.8243(2) -0.0864(2) 0.2648(2) 0.0310(5) Uani 1 1 d . . .
H30A H 0.7862 -0.0205 0.2186 0.047 Uiso 1 1 calc R A .
H30C H 0.9258 -0.1287 0.2373 0.047 Uiso 1 1 calc R . .
H30B H 0.8201 -0.0606 0.3350 0.047 Uiso 1 1 calc R . .
C31 C 0.6940(2) -0.32893(19) 0.16269(18) 0.0280(5) Uani 1 1 d . A .
H31 H 0.7641 -0.2916 0.1449 0.034 Uiso 1 1 calc R . .
C32 C 0.5614(2) -0.28242(17) 0.22360(16) 0.0224(4) Uani 1 1 d . . .
C33 C 0.4811(3) -0.35908(18) 0.23841(18) 0.0280(5) Uani 1 1 d . A .
H33 H 0.3876 -0.3425 0.2792 0.034 Uiso 1 1 calc R . .
C35 C -0.1522(2) 0.49097(18) 0.71391(16) 0.0254(4) Uani 1 1 d . . .
H35A H -0.2434 0.4783 0.7049 0.031 Uiso 1 1 calc R A .
H35B H -0.1640 0.5712 0.6940 0.031 Uiso 1 1 calc R . .
C36 C -0.1315(3) 0.4711(2) 0.82836(18) 0.0325(5) Uani 1 1 d . A .
H36A H -0.0399 0.4833 0.8371 0.039 Uiso 1 1 calc R . .
H36B H -0.2130 0.5284 0.8700 0.039 Uiso 1 1 calc R . .
C37 C -0.1250(4) 0.3545(2) 0.8719(2) 0.0450(7) Uani 1 1 d . . .
H37A H -0.0407 0.2971 0.8343 0.067 Uiso 1 1 calc R A .
H37B H -0.2148 0.3410 0.8631 0.067 Uiso 1 1 calc R . .
H37C H -0.1154 0.3495 0.9464 0.067 Uiso 1 1 calc R . .

loop_
_atom_site_aniso_label
_atom_site_aniso_U_11
_atom_site_aniso_U_22
_atom_site_aniso_U_33
_atom_site_aniso_U_23
_atom_site_aniso_U_13
_atom_site_aniso_U_12
S1 0.0403(4) 0.0351(3) 0.0467(4) -0.0128(3) 0.0015(3) -0.0076(3)
C34 0.0275(10) 0.0174(9) 0.0338(11) 0.0001(8) -0.0062(9) -0.0114(8)
O1 0.0191(7) 0.0222(7) 0.0429(9) -0.0045(7) -0.0033(6) -0.0061(6)
O2 0.0253(8) 0.0495(10) 0.0183(7) -0.0055(7) 0.0001(6) -0.0153(7)
O3 0.0235(7) 0.0376(9) 0.0326(8) -0.0096(7) 0.0065(6) -0.0159(7)
O4 0.0314(8) 0.0256(8) 0.0329(8) -0.0096(7) 0.0024(7) -0.0131(7)
N1 0.0227(8) 0.0245(9) 0.0223(8) -0.0066(7) 0.0034(7) -0.0092(7)
S2 0.0221(8) 0.0513(12) 0.0372(9) -0.0044(7) 0.0082(6) -0.0160(8)
C1 0.045(5) 0.046(4) 0.045(4) -0.009(3) -0.003(3) -0.019(3)
S2' 0.0322(13) 0.0446(14) 0.0443(14) -0.0093(10) 0.0102(11) -0.0166(11)
C1' 0.028(5) 0.026(4) 0.036(5) -0.009(3) 0.000(4) -0.010(4)
C2 0.0283(11) 0.0349(12) 0.0348(12) -0.0102(10) 0.0032(9) -0.0125(10)
C3 0.0205(9) 0.0266(10) 0.0225(10) 0.0028(8) -0.0006(8) -0.0096(8)
C4 0.0245(10) 0.0298(11) 0.0311(11) -0.0011(9) 0.0007(9) -0.0129(9)
C5 0.0230(10) 0.0229(10) 0.0187(9) -0.0016(8) -0.0010(8) -0.0093(8)
C6 0.0205(9) 0.0174(9) 0.0242(10) 0.0002(8) -0.0005(8) -0.0079(7)
C7 0.0211(9) 0.0206(9) 0.0243(10) -0.0018(8) -0.0032(8) -0.0105(8)
C8 0.0210(9) 0.0187(9) 0.0205(9) -0.0012(7) -0.0016(7) -0.0091(7)
C9 0.0195(9) 0.0172(9) 0.0199(9) -0.0020(7) 0.0005(7) -0.0085(7)
C10 0.0204(9) 0.0219(9) 0.0214(9) -0.0003(8) -0.0029(7) -0.0097(8)
C11 0.0306(12) 0.073(2) 0.0238(11) -0.0122(12) -0.0041(10) -0.0151(13)
C12 0.0241(10) 0.0261(10) 0.0207(9) -0.0045(8) -0.0025(8) -0.0127(8)
C13 0.0246(10) 0.0217(9) 0.0225(10) -0.0046(8) 0.0002(8) -0.0121(8)
C14 0.0215(9) 0.0178(9) 0.0182(9) -0.0009(7) -0.0013(7) -0.0078(7)
C15 0.0194(9) 0.0202(9) 0.0181(9) 0.0002(7) -0.0014(7) -0.0090(7)
C16 0.0210(9) 0.0198(9) 0.0171(9) -0.0009(7) -0.0009(7) -0.0094(8)
C17 0.0215(9) 0.0217(9) 0.0207(9) -0.0010(8) 0.0000(7) -0.0117(8)
C18 0.0212(9) 0.0236(10) 0.0192(9) -0.0009(8) 0.0003(7) -0.0097(8)
C19 0.0227(9) 0.0186(9) 0.0177(9) -0.0016(7) -0.0012(7) -0.0078(7)
C20 0.0226(9) 0.0222(10) 0.0198(9) -0.0023(8) -0.0011(7) -0.0081(8)
C21 0.0236(10) 0.0246(10) 0.0212(9) -0.0042(8) 0.0007(8) -0.0100(8)
C22 0.0245(10) 0.0267(10) 0.0264(10) -0.0079(8) 0.0050(8) -0.0156(8)
C23 0.0208(9) 0.0254(10) 0.0245(10) -0.0048(8) -0.0004(8) -0.0118(8)
C24 0.0207(9) 0.0214(9) 0.0172(9) -0.0006(7) 0.0002(7) -0.0102(8)
C25 0.0218(9) 0.0205(9) 0.0163(9) -0.0002(7) -0.0007(7) -0.0104(8)
C26 0.0206(9) 0.0199(9) 0.0226(9) -0.0012(8) -0.0021(8) -0.0096(8)
C27 0.0203(9) 0.0211(9) 0.0225(10) 0.0012(8) -0.0035(8) -0.0069(8)
C28 0.0244(10) 0.0187(9) 0.0179(9) -0.0011(7) -0.0003(7) -0.0091(8)
C29 0.0241(10) 0.0219(10) 0.0201(9) -0.0018(8) -0.0019(8) -0.0125(8)
C30 0.0206(10) 0.0281(11) 0.0453(14) -0.0042(10) -0.0037(9) -0.0090(9)
C31 0.0302(11) 0.0249(10) 0.0277(11) -0.0043(9) 0.0014(9) -0.0091(9)
C32 0.0262(10) 0.0201(9) 0.0205(9) -0.0005(8) -0.0025(8) -0.0077(8)
C33 0.0306(11) 0.0225(10) 0.0310(11) -0.0059(9) 0.0018(9) -0.0107(9)
C35 0.0230(10) 0.0249(10) 0.0238(10) -0.0046(8) 0.0027(8) -0.0038(8)
C36 0.0342(12) 0.0324(12) 0.0273(11) -0.0056(9) 0.0019(9) -0.0082(10)
C37 0.0598(18) 0.0379(14) 0.0337(13) 0.0020(11) -0.0039(12) -0.0139(13)

loop_
_atom_type_symbol
_atom_type_description
_atom_type_scat_dispersion_real
_atom_type_scat_dispersion_imag
_atom_type_scat_source
C C 0.0033 0.0016 'International Tables Vol C Tables 4.2.6.8 and 6.1.1.4'
H H 0.0000 0.0000 'International Tables Vol C Tables 4.2.6.8 and 6.1.1.4'
N N 0.0061 0.0033 'International Tables Vol C Tables 4.2.6.8 and 6.1.1.4'
O O 0.0106 0.0060 'International Tables Vol C Tables 4.2.6.8 and 6.1.1.4'
S S 0.1246 0.1234 'International Tables Vol C Tables 4.2.6.8 and 6.1.1.4'

loop_
_geom_angle_atom_site_label_1
_geom_angle_atom_site_label_2
_geom_angle_atom_site_label_3
_geom_angle
_geom_angle_site_symmetry_1
_geom_angle_site_symmetry_3
C34 S1 C31 94.95(11) . .
C33 C34 S1 108.42(15) . .
C33 C34 H34 125.8 . .
S1 C34 H34 125.8 . .
C27 O1 C30 117.07(17) . .
C5 O2 C11 117.71(17) . .
C21 N1 C20 111.99(17) . .
C21 N1 C35 124.73(17) . .
C20 N1 C35 123.09(17) . .
C4 S2 C1 93.1(3) . .
C2 C1 S2 108.1(6) . .
C2 C1 H1 125.9 . .
S2 C1 H1 125.9 . .
C2 S2' C1' 92.2(4) . .
C4 C1' S2' 108.8(7) . .
C4 C1' H1' 125.6 . .
S2' C1' H1' 125.6 . .
C1 C2 C3 115.0(5) . .
C1 C2 S2' 3.5(7) . .
C3 C2 S2' 112.8(2) . .
C1 C2 H2A 122.5 . .
C3 C2 H2A 122.5 . .
S2' C2 H2A 124.6 . .
C1 C2 H2B 121.3 . .
C3 C2 H2B 123.6 . .
S2' C2 H2B 123.6 . .
H2A C2 H2B 2.8 . .
C4 C3 C2 111.62(19) . .
C4 C3 C6 122.60(19) . .
C2 C3 C6 125.47(19) . .
C3 C4 C1' 114.5(5) . .
C3 C4 S2 112.05(19) . .
C1' C4 S2 3.5(8) . .
C3 C4 H4B 122.7 . .
C1' C4 H4B 122.7 . .
S2 C4 H4B 125.1 . .
C3 C4 H4A 124.0 . .
C1' C4 H4A 121.5 . .
S2 C4 H4A 124.0 . .
H4B C4 H4A 2.6 . .
O2 C5 C10 123.26(18) . .
O2 C5 C6 116.06(18) . .
C10 C5 C6 120.66(18) . .
C7 C6 C5 117.38(18) . .
C7 C6 C3 119.43(18) . .
C5 C6 C3 123.18(19) . .
C8 C7 C6 122.72(18) . .
C8 C7 H7 118.6 . .
C6 C7 H7 118.6 . .
C7 C8 C9 119.03(18) . .
C7 C8 C12 122.94(18) . .
C9 C8 C12 118.00(17) . .
C8 C9 C10 119.33(18) . .
C8 C9 C15 117.98(17) . .
C10 C9 C15 122.65(17) . .
C5 C10 C9 120.44(18) . .
C5 C10 H10 119.8 . .
C9 C10 H10 119.8 . .
O2 C11 H11C 109.5 . .
O2 C11 H11B 109.5 . .
H11C C11 H11B 109.5 . .
O2 C11 H11A 109.5 . .
H11C C11 H11A 109.5 . .
H11B C11 H11A 109.5 . .
C8 C12 C13 107.70(17) . .
C8 C12 H12B 110.2 . .
C13 C12 H12B 110.2 . .
C8 C12 H12A 110.2 . .
C13 C12 H12A 110.2 . .
H12B C12 H12A 108.5 . .
C14 C13 C12 108.59(16) . .
C14 C13 H13B 110.0 . .
C12 C13 H13B 110.0 . .
C14 C13 H13A 110.0 . .
C12 C13 H13A 110.0 . .
H13B C13 H13A 108.4 . .
C19 C14 C15 117.30(18) . .
C19 C14 C13 123.34(18) . .
C15 C14 C13 119.32(17) . .
C14 C15 C16 120.64(18) . .
C14 C15 C9 115.07(17) . .
C16 C15 C9 124.28(17) . .
C15 C16 C17 119.60(18) . .
C15 C16 C25 123.24(17) . .
C17 C16 C25 116.93(17) . .
C18 C17 C16 117.79(18) . .
C18 C17 C22 122.74(18) . .
C16 C17 C22 119.44(18) . .
C17 C18 C19 121.82(18) . .
C17 C18 C21 130.48(18) . .
C19 C18 C21 107.56(17) . .
C14 C19 C18 121.72(18) . .
C14 C19 C20 129.93(18) . .
C18 C19 C20 108.33(17) . .
O4 C20 N1 123.85(19) . .
O4 C20 C19 130.18(19) . .
N1 C20 C19 105.93(17) . .
O3 C21 N1 124.32(19) . .
O3 C21 C18 129.55(19) . .
N1 C21 C18 106.13(17) . .
C17 C22 C23 110.93(17) . .
C17 C22 H22A 109.5 . .
C23 C22 H22A 109.5 . .
C17 C22 H22B 109.5 . .
C23 C22 H22B 109.5 . .
H22A C22 H22B 108.0 . .
C24 C23 C22 109.10(17) . .
C24 C23 H23B 109.9 . .
C22 C23 H23B 109.9 . .
C24 C23 H23A 109.9 . .
C22 C23 H23A 109.9 . .
H23B C23 H23A 108.3 . .
C29 C24 C25 119.36(18) . .
C29 C24 C23 121.92(18) . .
C25 C24 C23 118.68(18) . .
C26 C25 C24 118.32(18) . .
C26 C25 C16 122.19(18) . .
C24 C25 C16 119.35(18) . .
C27 C26 C25 121.44(18) . .
C27 C26 H26 119.3 . .
C25 C26 H26 119.3 . .
O1 C27 C26 121.96(18) . .
O1 C27 C28 117.44(18) . .
C26 C27 C28 120.58(18) . .
C29 C28 C27 117.11(18) . .
C29 C28 C32 119.22(18) . .
C27 C28 C32 123.66(18) . .
C24 C29 C28 122.92(18) . .
C24 C29 H29 118.5 . .
C28 C29 H29 118.5 . .
O1 C30 H30A 109.5 . .
O1 C30 H30C 109.5 . .
H30A C30 H30C 109.5 . .
O1 C30 H30B 109.5 . .
H30A C30 H30B 109.5 . .
H30C C30 H30B 109.5 . .
C32 C31 S1 112.35(17) . .
C32 C31 H31 123.8 . .
S1 C31 H31 123.8 . .
C31 C32 C33 111.03(19) . .
C31 C32 C28 126.53(19) . .
C33 C32 C28 122.41(19) . .
C32 C33 C34 113.24(19) . .
C32 C33 H33 123.4 . .
C34 C33 H33 123.4 . .
N1 C35 C36 113.75(18) . .
N1 C35 H35A 108.8 . .
C36 C35 H35A 108.8 . .
N1 C35 H35B 108.8 . .
C36 C35 H35B 108.8 . .
H35A C35 H35B 107.7 . .
C37 C36 C35 114.5(2) . .
C37 C36 H36A 108.6 . .
C35 C36 H36A 108.6 . .
C37 C36 H36B 108.6 . .
C35 C36 H36B 108.6 . .
H36A C36 H36B 107.6 . .
C36 C37 H37A 109.5 . .
C36 C37 H37B 109.5 . .
H37A C37 H37B 109.5 . .
C36 C37 H37C 109.5 . .
H37A C37 H37C 109.5 . .
H37B C37 H37C 109.5 . .

loop_
_geom_bond_atom_site_label_1
_geom_bond_atom_site_label_2
_geom_bond_distance
_geom_bond_site_symmetry_2
S1 C34 1.682(2) .
S1 C31 1.698(2) .
C34 C33 1.450(3) .
C34 H34 0.9500 .
O1 C27 1.374(2) .
O1 C30 1.420(3) .
O2 C5 1.371(2) .
O2 C11 1.422(3) .
O3 C21 1.214(3) .
O4 C20 1.215(3) .
N1 C21 1.397(3) .
N1 C20 1.398(3) .
N1 C35 1.468(3) .
S2 C4 1.675(3) .
S2 C1 1.759(9) .
C1 C2 1.375(8) .
C1 H1 0.9500 .
S2' C2 1.687(5) .
S2' C1' 1.764(9) .
C1' C4 1.397(9) .
C1' H1' 0.9500 .
C2 C3 1.400(3) .
C2 H2A 0.9500 .
C2 H2B 0.9500 .
C3 C4 1.391(3) .
C3 C6 1.477(3) .
C4 H4B 0.9500 .
C4 H4A 0.9500 .
C5 C10 1.390(3) .
C5 C6 1.413(3) .
C6 C7 1.394(3) .
C7 C8 1.386(3) .
C7 H7 0.9500 .
C8 C9 1.401(3) .
C8 C12 1.502(3) .
C9 C10 1.402(3) .
C9 C15 1.483(3) .
C10 H10 0.9500 .
C11 H11C 0.9800 .
C11 H11B 0.9800 .
C11 H11A 0.9800 .
C12 C13 1.534(3) .
C12 H12B 0.9900 .
C12 H12A 0.9900 .
C13 C14 1.506(3) .
C13 H13B 0.9900 .
C13 H13A 0.9900 .
C14 C19 1.384(3) .
C14 C15 1.419(3) .
C15 C16 1.419(3) .
C16 C17 1.423(3) .
C16 C25 1.485(3) .
C17 C18 1.385(3) .
C17 C22 1.512(3) .
C18 C19 1.399(3) .
C18 C21 1.492(3) .
C19 C20 1.485(3) .
C22 C23 1.527(3) .
C22 H22A 0.9900 .
C22 H22B 0.9900 .
C23 C24 1.504(3) .
C23 H23B 0.9900 .
C23 H23A 0.9900 .
C24 C29 1.389(3) .
C24 C25 1.406(3) .
C25 C26 1.403(3) .
C26 C27 1.388(3) .
C26 H26 0.9500 .
C27 C28 1.407(3) .
C28 C29 1.399(3) .
C28 C32 1.484(3) .
C29 H29 0.9500 .
C30 H30A 0.9800 .
C30 H30C 0.9800 .
C30 H30B 0.9800 .
C31 C32 1.375(3) .
C31 H31 0.9500 .
C32 C33 1.425(3) .
C33 H33 0.9500 .
C35 C36 1.518(3) .
C35 H35A 0.9900 .
C35 H35B 0.9900 .
C36 C37 1.509(4) .
C36 H36A 0.9900 .
C36 H36B 0.9900 .
C37 H37A 0.9800 .
C37 H37B 0.9800 .
C37 H37C 0.9800 .

loop_
_geom_torsion_atom_site_label_1
_geom_torsion_atom_site_label_2
_geom_torsion_atom_site_label_3
_geom_torsion_atom_site_label_4
_geom_torsion
_geom_torsion_site_symmetry_1
_geom_torsion_site_symmetry_2
_geom_torsion_site_symmetry_3
_geom_torsion_site_symmetry_4
C31 S1 C34 C33 0.17(18) . . . .
C4 S2 C1 C2 2.1(9) . . . .
C2 S2' C1' C4 1.7(12) . . . .
S2 C1 C2 C3 -2.9(11) . . . .
S2 C1 C2 S2' 49(11) . . . .
C1' S2' C2 C1 -130(12) . . . .
C1' S2' C2 C3 -0.7(8) . . . .
C1 C2 C3 C4 2.5(8) . . . .
S2' C2 C3 C4 -0.5(4) . . . .
C1 C2 C3 C6 -171.2(7) . . . .
S2' C2 C3 C6 -174.2(3) . . . .
C2 C3 C4 C1' 1.9(10) . . . .
C6 C3 C4 C1' 175.8(10) . . . .
C2 C3 C4 S2 -0.8(3) . . . .
C6 C3 C4 S2 173.1(2) . . . .
S2' C1' C4 C3 -2.4(14) . . . .
S2' C1' C4 S2 43(12) . . . .
C1 S2 C4 C3 -0.8(6) . . . .
C1 S2 C4 C1' -136(13) . . . .
C11 O2 C5 C10 13.4(3) . . . .
C11 O2 C5 C6 -168.2(2) . . . .
O2 C5 C6 C7 177.63(18) . . . .
C10 C5 C6 C7 -4.0(3) . . . .
O2 C5 C6 C3 -3.4(3) . . . .
C10 C5 C6 C3 174.97(19) . . . .
C4 C3 C6 C7 -31.1(3) . . . .
C2 C3 C6 C7 141.9(2) . . . .
C4 C3 C6 C5 150.0(2) . . . .
C2 C3 C6 C5 -37.0(3) . . . .
C5 C6 C7 C8 3.5(3) . . . .
C3 C6 C7 C8 -175.43(19) . . . .
C6 C7 C8 C9 1.8(3) . . . .
C6 C7 C8 C12 -176.22(19) . . . .
C7 C8 C9 C10 -6.7(3) . . . .
C12 C8 C9 C10 171.38(18) . . . .
C7 C8 C9 C15 175.65(18) . . . .
C12 C8 C9 C15 -6.2(3) . . . .
O2 C5 C10 C9 177.39(19) . . . .
C6 C5 C10 C9 -0.9(3) . . . .
C8 C9 C10 C5 6.3(3) . . . .
C15 C9 C10 C5 -176.16(18) . . . .
C7 C8 C12 C13 136.4(2) . . . .
C9 C8 C12 C13 -41.7(2) . . . .
C8 C12 C13 C14 59.7(2) . . . .
C12 C13 C14 C19 144.19(19) . . . .
C12 C13 C14 C15 -33.3(2) . . . .
C19 C14 C15 C16 -11.3(3) . . . .
C13 C14 C15 C16 166.42(18) . . . .
C19 C14 C15 C9 168.19(17) . . . .
C13 C14 C15 C9 -14.1(3) . . . .
C8 C9 C15 C14 36.1(3) . . . .
C10 C9 C15 C14 -141.4(2) . . . .
C8 C9 C15 C16 -144.5(2) . . . .
C10 C9 C15 C16 38.0(3) . . . .
C14 C15 C16 C17 12.4(3) . . . .
C9 C15 C16 C17 -167.00(18) . . . .
C14 C15 C16 C25 -161.96(18) . . . .
C9 C15 C16 C25 18.6(3) . . . .
C15 C16 C17 C18 -5.3(3) . . . .
C25 C16 C17 C18 169.39(18) . . . .
C15 C16 C17 C22 176.24(18) . . . .
C25 C16 C17 C22 -9.1(3) . . . .
C16 C17 C18 C19 -2.5(3) . . . .
C22 C17 C18 C19 175.90(19) . . . .
C16 C17 C18 C21 -177.5(2) . . . .
C22 C17 C18 C21 0.9(3) . . . .
C15 C14 C19 C18 3.4(3) . . . .
C13 C14 C19 C18 -174.17(19) . . . .
C15 C14 C19 C20 -174.48(19) . . . .
C13 C14 C19 C20 7.9(3) . . . .
C17 C18 C19 C14 3.5(3) . . . .
C21 C18 C19 C14 179.51(18) . . . .
C17 C18 C19 C20 -178.21(18) . . . .
C21 C18 C19 C20 -2.2(2) . . . .
C21 N1 C20 O4 175.8(2) . . . .
C35 N1 C20 O4 0.6(3) . . . .
C21 N1 C20 C19 -2.0(2) . . . .
C35 N1 C20 C19 -177.21(18) . . . .
C14 C19 C20 O4 3.1(4) . . . .
C18 C19 C20 O4 -175.0(2) . . . .
C14 C19 C20 N1 -179.3(2) . . . .
C18 C19 C20 N1 2.6(2) . . . .
C20 N1 C21 O3 -179.9(2) . . . .
C35 N1 C21 O3 -4.8(3) . . . .
C20 N1 C21 C18 0.7(2) . . . .
C35 N1 C21 C18 175.81(18) . . . .
C17 C18 C21 O3 -2.8(4) . . . .
C19 C18 C21 O3 -178.4(2) . . . .
C17 C18 C21 N1 176.6(2) . . . .
C19 C18 C21 N1 1.0(2) . . . .
C18 C17 C22 C23 150.2(2) . . . .
C16 C17 C22 C23 -31.4(3) . . . .
C17 C22 C23 C24 54.9(2) . . . .
C22 C23 C24 C29 136.4(2) . . . .
C22 C23 C24 C25 -41.3(2) . . . .
C29 C24 C25 C26 -0.9(3) . . . .
C23 C24 C25 C26 176.84(18) . . . .
C29 C24 C25 C16 -176.65(17) . . . .
C23 C24 C25 C16 1.1(3) . . . .
C15 C16 C25 C26 24.7(3) . . . .
C17 C16 C25 C26 -149.81(19) . . . .
C15 C16 C25 C24 -159.74(18) . . . .
C17 C16 C25 C24 25.8(3) . . . .
C24 C25 C26 C27 5.0(3) . . . .
C16 C25 C26 C27 -179.36(18) . . . .
C30 O1 C27 C26 -20.3(3) . . . .
C30 O1 C27 C28 161.08(19) . . . .
C25 C26 C27 O1 174.98(18) . . . .
C25 C26 C27 C28 -6.5(3) . . . .
O1 C27 C28 C29 -177.79(18) . . . .
C26 C27 C28 C29 3.6(3) . . . .
O1 C27 C28 C32 3.7(3) . . . .
C26 C27 C28 C32 -174.90(18) . . . .
C25 C24 C29 C28 -1.8(3) . . . .
C23 C24 C29 C28 -179.50(18) . . . .
C27 C28 C29 C24 0.5(3) . . . .
C32 C28 C29 C24 179.08(18) . . . .
C34 S1 C31 C32 -0.79(19) . . . .
S1 C31 C32 C33 1.2(2) . . . .
S1 C31 C32 C28 -176.83(17) . . . .
C29 C28 C32 C31 152.4(2) . . . .
C27 C28 C32 C31 -29.2(3) . . . .
C29 C28 C32 C33 -25.4(3) . . . .
C27 C28 C32 C33 153.1(2) . . . .
C31 C32 C33 C34 -1.0(3) . . . .
C28 C32 C33 C34 177.04(19) . . . .
S1 C34 C33 C32 0.5(2) . . . .
C21 N1 C35 C36 103.5(2) . . . .
C20 N1 C35 C36 -81.9(3) . . . .
N1 C35 C36 C37 -63.5(3) . . . .
